data_8100472
loop_
_publ_author_name
'Nazarenko, Alexander Y.'
'Dalley, N. Kent'
'Bradshaw, Jerald S.'
'Pastushok, Victor N.'
'Lamb, John D.'

_publ_section_title
;
Crystal structure of 13,27-dichloro-29,30-dihydroxy-3,9,17,23-tetramethyl-
6,20-dioxa-3,9,17,23-tetraazatri-cyclo[23.3.1.1^11.15^]triaconta-1
(29),11,13,15(30),25,27-hexaene-(aqua)magnesium hydrate, 
Mg[C~28~H~40~Cl~2~N~4~O~4~(H~2~O)] &#x00B7; H~2~O
;
_journal_issue 4
_journal_name_full 'Zeitschrift f\"ur Kristallographie - New Crystal Structures'
_journal_page_first 569
_journal_page_last 571
_journal_volume 218
_journal_year 2003
_chemical_formula_moiety 'C28 H42 Cl2 Mg N4 O5, H2 O'
_chemical_formula_structural 'Mg(C28 H42 Cl2 N4 O5) &#x00B7; H2 O'
_chemical_formula_sum 'C28 H44 Cl2 Mg N4 O6'
_chemical_formula_weight 627.88
_space_group_IT_number 2
_symmetry_cell_setting triclinic
_symmetry_space_group_name_Hall '-P 1'
_symmetry_space_group_name_H-M 'P -1'
_cell_angle_alpha 74.25(2)
_cell_angle_beta 80.51(2)
_cell_angle_gamma 77.00(2)
_cell_formula_units_Z 2
_cell_length_a 10.397(3)
_cell_length_b 11.152(3)
_cell_length_c 14.728(5)
_cell_measurement_temperature 293(2)
_cell_volume 1591.6(9)
_diffrn_ambient_temperature 293(2)
_exptl_crystal_density_diffrn 1.310
_cod_database_code 8100472

loop_
_symmetry_equiv_pos_as_xyz
'x, y, z'
'-x, -y, -z'

loop_
_atom_site_label
_atom_site_type_symbol
_atom_site_fract_x
_atom_site_fract_y
_atom_site_fract_z
_atom_site_U_iso_or_equiv
_atom_site_adp_type
_atom_site_occupancy
_atom_site_symmetry_multiplicity
_atom_site_Wyckoff_symbol
_atom_site_calc_flag
_atom_site_refinement_flags
_atom_site_disorder_assembly
_atom_site_disorder_group
Cl2 Cl 0.38815(15) 0.26927(15) 0.23768(10) 0.0622(4) Uani 1 2 i d . . .
Mg Mg 0.83247(14) 0.70661(14) 0.14033(10) 0.0338(4) Uani 1 2 i d . . .
O1 O 0.8144(3) 0.8786(3) 0.1680(2) 0.0381(8) Uani 1 2 i d . . .
O2 O 0.8467(3) 0.5241(3) 0.1403(2) 0.0397(8) Uani 1 2 i d . . .
O6 O 0.7169(5) 0.5652(4) 0.4783(2) 0.0648(11) Uani 1 2 i d . . .
N17 N 0.6416(4) 0.7517(3) 0.0704(3) 0.0389(9) Uani 1 2 i d . . .
O20 O 0.8877(3) 0.7688(4) -0.0087(2) 0.0504(9) Uani 1 2 i d . . .
C12 C 0.6289(5) 0.3034(5) 0.2623(4) 0.0460(13) Uani 1 2 i d . . .
H12A H 0.6287(5) 0.234(4) 0.309(3) 0.055 Uiso 1 2 i calc R . .
C4 C 0.7137(5) 0.7757(5) 0.4838(4) 0.0483(13) Uani 1 2 i d . . .
H4A H 0.6755(14) 0.840(2) 0.5245(15) 0.058 Uiso 1 2 i calc R . .
H4B H 0.815(4) 0.7682(6) 0.4734(5) 0.058 Uiso 1 2 i calc R . .
C10 C 0.8515(5) 0.3156(5) 0.3024(4) 0.0470(13) Uani 1 2 i d . . .
H10A H 0.8531(5) 0.229(3) 0.3330(12) 0.056 Uiso 1 2 i calc R . .
H10B H 0.932(3) 0.3212(5) 0.2623(15) 0.056 Uiso 1 2 i calc R . .
N3 N 0.6627(4) 0.8248(4) 0.3925(3) 0.0386(9) Uani 1 2 i d . . .
C33 C 0.5254(5) 0.7925(6) 0.1321(4) 0.0561(15) Uani 1 2 i d . . .
H33A H 0.449(2) 0.8095(8) 0.1008(10) 0.067 Uiso 1 2 i calc R . .
H33B H 0.5344(6) 0.867(2) 0.1476(6) 0.067 Uiso 1 2 i calc R . .
H33C H 0.5175(6) 0.728(2) 0.1882(18) 0.067 Uiso 1 2 i calc R . .
C25 C 1.0352(5) 0.8674(4) 0.1972(3) 0.0380(11) Uani 1 2 i d . . .
C8 C 0.7322(6) 0.3653(5) 0.4472(4) 0.0540(14) Uani 1 2 i d . . .
H8A H 0.7426(7) 0.275(4) 0.4770(12) 0.065 Uiso 1 2 i calc R . .
H8B H 0.651(3) 0.3905(11) 0.4162(13) 0.065 Uiso 1 2 i calc R . .
C11 C 0.7377(5) 0.3625(4) 0.2424(3) 0.0394(11) Uani 1 2 i d . . .
C14 C 0.5181(5) 0.4607(5) 0.1407(3) 0.0416(12) Uani 1 2 i d . . .
H14A H 0.446(4) 0.493(2) 0.1093(19) 0.050 Uiso 1 2 i calc R . .
C15 C 0.6256(5) 0.5222(4) 0.1179(3) 0.0350(11) Uani 1 2 i d . . .
N9 N 0.8445(4) 0.3865(4) 0.3748(3) 0.0449(10) Uani 1 2 i d . . .
C2 C 0.7028(5) 0.9465(5) 0.3428(4) 0.0416(12) Uani 1 2 i d . . .
H2A H 0.6813(9) 1.004(2) 0.3868(15) 0.050 Uiso 1 2 i calc R . .
H2B H 0.6502(19) 0.9869(15) 0.2883(19) 0.050 Uiso 1 2 i calc R . .
C16 C 0.6257(5) 0.6402(5) 0.0391(3) 0.0425(12) Uani 1 2 i d . . .
H16A H 0.702(3) 0.6225(7) -0.0127(18) 0.051 Uiso 1 2 i calc R . .
H16B H 0.538(3) 0.6620(8) 0.0095(11) 0.051 Uiso 1 2 i calc R . .
C21 C 1.0222(6) 0.7379(6) -0.0495(4) 0.0588(16) Uani 1 2 i d . . .
H21A H 1.0576(16) 0.812(3) -0.0756(12) 0.071 Uiso 1 2 i calc R . .
H21B H 1.0261(6) 0.6964(18) -0.098(2) 0.071 Uiso 1 2 i calc R . .
C19 C 0.7920(6) 0.8264(6) -0.0729(4) 0.0601(16) Uani 1 2 i d . . .
H19A H 0.7857(6) 0.766(2) -0.1128(17) 0.072 Uiso 1 2 i calc R . .
H19B H 0.8171(12) 0.908(3) -0.1179(19) 0.072 Uiso 1 2 i calc R . .
C18 C 0.6609(6) 0.8570(5) -0.0139(4) 0.0546(15) Uani 1 2 i d . . .
H18A H 0.6582(6) 0.931(3) 0.0062(9) 0.065 Uiso 1 2 i calc R . .
H18B H 0.590(3) 0.8731(9) -0.0517(15) 0.065 Uiso 1 2 i calc R . .
C1 C 0.8481(4) 0.9335(4) 0.3071(3) 0.0347(11) Uani 1 2 i d . . .
C5 C 0.6819(6) 0.6482(5) 0.5385(4) 0.0528(14) Uani 1 2 i d . . .
H5A H 0.7323(19) 0.6143(14) 0.595(2) 0.063 Uiso 1 2 i calc R . .
H5B H 0.586(4) 0.6570(6) 0.5610(10) 0.063 Uiso 1 2 i calc R . .
C13 C 0.5215(5) 0.3502(5) 0.2114(4) 0.0431(12) Uani 1 2 i d . . .
C22 C 1.0983(6) 0.6527(6) 0.0294(4) 0.0580(16) Uani 1 2 i d . . .
H22A H 1.0862(7) 0.567(4) 0.0383(5) 0.070 Uiso 1 2 i calc R . .
H22B H 1.192(4) 0.6539(6) 0.0121(8) 0.070 Uiso 1 2 i calc R . .
N23 N 1.0553(4) 0.6916(4) 0.1198(3) 0.0415(10) Uani 1 2 i d . . .
C24 C 1.0882(5) 0.8171(5) 0.1110(4) 0.0448(13) Uani 1 2 i d . . .
H24A H 1.0547(13) 0.872(2) 0.061(2) 0.054 Uiso 1 2 i calc R . .
H24B H 1.176(3) 0.8105(5) 0.1018(6) 0.054 Uiso 1 2 i calc R . .
C7 C 0.7164(7) 0.4357(5) 0.5233(4) 0.0614(16) Uani 1 2 i d . . .
H7A H 0.631(3) 0.4268(7) 0.5646(18) 0.074 Uiso 1 2 i calc R . .
H7B H 0.791(3) 0.4005(15) 0.5637(17) 0.074 Uiso 1 2 i calc R . .
C34 C 1.1203(5) 0.5957(6) 0.1967(4) 0.0588(15) Uani 1 2 i d . . .
H34A H 1.219(3) 0.5919(6) 0.1844(5) 0.071 Uiso 1 2 i calc R . .
H34B H 1.1006(8) 0.510(3) 0.1995(4) 0.071 Uiso 1 2 i calc R . .
H34C H 1.0859(11) 0.6190(8) 0.2589(19) 0.071 Uiso 1 2 i calc R . .
C26 C 1.1201(5) 0.8917(4) 0.2509(3) 0.0400(12) Uani 1 2 i d . . .
H26A H 1.209(5) 0.8747(11) 0.2345(10) 0.048 Uiso 1 2 i calc R . .
C29 C 0.8958(4) 0.8927(4) 0.2233(3) 0.0347(11) Uani 1 2 i d . . .
C27 C 1.0709(5) 0.9412(4) 0.3284(3) 0.0410(12) Uani 1 2 i d . . .
C28 C 0.9365(5) 0.9586(4) 0.3577(4) 0.0401(12) Uani 1 2 i d . . .
H28A H 0.9045(19) 0.9875(17) 0.412(3) 0.048 Uiso 1 2 i calc R . .
C30 C 0.7406(5) 0.4711(4) 0.1663(3) 0.0356(11) Uani 1 2 i d . . .
C32 C 0.9699(6) 0.3493(6) 0.4170(5) 0.0701(18) Uani 1 2 i d . . .
H32A H 0.9650(6) 0.3932(16) 0.4642(16) 0.084 Uiso 1 2 i calc R . .
H32B H 1.040(2) 0.3695(9) 0.3696(16) 0.084 Uiso 1 2 i calc R . .
H32C H 0.9855(8) 0.261(3) 0.4444(10) 0.084 Uiso 1 2 i calc R . .
C31 C 0.5167(5) 0.8429(6) 0.4021(4) 0.0619(16) Uani 1 2 i d . . .
H31A H 0.4887(11) 0.762(2) 0.4356(11) 0.074 Uiso 1 2 i calc R . .
H31B H 0.4856(11) 0.8721(11) 0.338(2) 0.074 Uiso 1 2 i calc R . .
H31C H 0.4777(14) 0.907(2) 0.4388(12) 0.074 Uiso 1 2 i calc R . .
Cl1 Cl 1.17860(14) 0.98536(16) 0.38833(11) 0.0646(5) Uani 1 2 i d . . .
O3 O 0.7814(4) 0.6490(3) 0.2804(2) 0.0555(10) Uani 1 2 i d D . .
H30 H 0.743(5) 0.702(5) 0.322(3) 0.067 Uiso 1 2 i d D . .
H31 H 0.802(6) 0.563(3) 0.315(4) 0.067 Uiso 1 2 i d D . .
O4 O 0.6732(5) 1.1159(5) 0.0843(3) 0.0793(13) Uani 1 2 i d D . .
H40 H 0.722(6) 1.038(4) 0.118(4) 0.095 Uiso 1 2 i d D . .
H41 H 0.665(7) 1.163(6) 0.130(4) 0.095 Uiso 1 2 i d D . .

loop_
_atom_site_aniso_label
_atom_site_aniso_U_11
_atom_site_aniso_U_22
_atom_site_aniso_U_33
_atom_site_aniso_U_23
_atom_site_aniso_U_13
_atom_site_aniso_U_12
Cl2 0.0662(9) 0.0770(10) 0.0582(9) -0.0213(8) 0.0003(7) -0.0432(8)
Mg 0.0332(8) 0.0347(9) 0.0358(9) -0.0117(7) -0.0044(6) -0.0072(7)
O1 0.0372(18) 0.0356(18) 0.0437(19) -0.0106(15) -0.0109(15) -0.0057(14)
O2 0.0336(18) 0.0374(19) 0.050(2) -0.0160(16) -0.0027(15) -0.0053(15)
O6 0.106(3) 0.049(2) 0.039(2) -0.0107(18) 0.006(2) -0.025(2)
N17 0.044(2) 0.028(2) 0.044(2) -0.0076(18) -0.0082(19) -0.0047(17)
O20 0.048(2) 0.066(2) 0.0365(19) -0.0106(18) -0.0021(16) -0.0155(18)
C12 0.065(4) 0.029(3) 0.046(3) -0.010(2) -0.006(3) -0.012(2)
C4 0.049(3) 0.059(3) 0.045(3) -0.021(3) -0.001(2) -0.019(3)
C10 0.052(3) 0.035(3) 0.051(3) -0.007(2) -0.014(2) 0.001(2)
N3 0.027(2) 0.045(2) 0.045(2) -0.0138(19) -0.0008(17) -0.0071(17)
C33 0.050(3) 0.057(4) 0.065(4) -0.024(3) -0.011(3) -0.003(3)
C25 0.036(3) 0.035(3) 0.046(3) -0.010(2) -0.002(2) -0.014(2)
C8 0.064(4) 0.043(3) 0.054(3) -0.002(3) -0.005(3) -0.021(3)
C11 0.044(3) 0.032(3) 0.046(3) -0.014(2) -0.010(2) -0.005(2)
C14 0.040(3) 0.048(3) 0.043(3) -0.020(3) -0.007(2) -0.008(2)
C15 0.042(3) 0.035(3) 0.032(2) -0.015(2) -0.004(2) -0.009(2)
N9 0.046(2) 0.044(3) 0.045(2) -0.004(2) -0.014(2) -0.010(2)
C2 0.036(3) 0.039(3) 0.049(3) -0.017(2) -0.005(2) 0.000(2)
C16 0.048(3) 0.044(3) 0.040(3) -0.011(2) -0.011(2) -0.013(2)
C21 0.059(4) 0.074(4) 0.048(3) -0.027(3) 0.016(3) -0.022(3)
C19 0.077(4) 0.065(4) 0.038(3) 0.006(3) -0.016(3) -0.030(3)
C18 0.066(4) 0.040(3) 0.059(4) 0.000(3) -0.026(3) -0.012(3)
C1 0.034(3) 0.028(2) 0.043(3) -0.011(2) -0.001(2) -0.005(2)
C5 0.060(3) 0.063(4) 0.041(3) -0.019(3) 0.005(3) -0.022(3)
C13 0.047(3) 0.049(3) 0.044(3) -0.021(3) -0.004(2) -0.018(2)
C22 0.050(3) 0.062(4) 0.068(4) -0.037(3) 0.012(3) -0.010(3)
N23 0.034(2) 0.046(2) 0.049(3) -0.022(2) 0.0008(19) -0.0082(19)
C24 0.033(3) 0.055(3) 0.050(3) -0.019(3) 0.007(2) -0.014(2)
C7 0.088(5) 0.054(4) 0.043(3) -0.002(3) -0.002(3) -0.030(3)
C34 0.044(3) 0.061(4) 0.068(4) -0.020(3) -0.009(3) 0.005(3)
C26 0.032(3) 0.038(3) 0.051(3) -0.011(2) -0.001(2) -0.013(2)
C29 0.039(3) 0.027(2) 0.038(3) -0.003(2) -0.007(2) -0.009(2)
C27 0.046(3) 0.035(3) 0.047(3) -0.009(2) -0.011(2) -0.014(2)
C28 0.052(3) 0.030(3) 0.041(3) -0.013(2) -0.002(2) -0.011(2)
C30 0.040(3) 0.033(3) 0.039(3) -0.020(2) -0.003(2) -0.006(2)
C32 0.060(4) 0.080(5) 0.074(4) -0.014(4) -0.028(3) -0.012(3)
C31 0.035(3) 0.075(4) 0.074(4) -0.018(3) 0.002(3) -0.013(3)
Cl1 0.0554(9) 0.0798(11) 0.0747(10) -0.0300(8) -0.0195(7) -0.0229(7)
O3 0.090(3) 0.035(2) 0.037(2) -0.0100(16) 0.0049(19) -0.010(2)
O4 0.088(3) 0.073(3) 0.071(3) -0.017(2) -0.026(3) 0.007(3)

loop_
_geom_bond_atom_site_label_1
_geom_bond_atom_site_label_2
_geom_bond_distance
_geom_bond_site_symmetry_2
_geom_bond_publ_flag
Cl2 C13 1.756(5) . ?
Mg O3 2.005(4) . ?
Mg O2 2.008(3) . ?
Mg O1 2.029(3) . ?
Mg O20 2.136(4) . ?
Mg N23 2.260(4) . ?
Mg N17 2.280(4) . ?
O1 C29 1.327(5) . ?
O2 C30 1.320(5) . ?
O6 C5 1.400(6) . ?
O6 C7 1.416(6) . ?
N17 C33 1.453(7) . ?
N17 C18 1.480(6) . ?
N17 C16 1.488(6) . ?
O20 C19 1.411(7) . ?
O20 C21 1.433(6) . ?
C12 C13 1.372(7) . ?
C12 C11 1.386(7) . ?
C12 H12A 0.8841 . ?
C4 N3 1.447(6) . ?
C4 C5 1.511(7) . ?
C4 H4A 1.0317 . ?
C4 H4B 1.0317 . ?
C10 N9 1.474(6) . ?
C10 C11 1.506(7) . ?
C10 H10A 0.9450 . ?
C10 H10B 0.9450 . ?
N3 C2 1.471(6) . ?
N3 C31 1.474(6) . ?
C33 H33A 0.9426 . ?
C33 H33B 0.9426 . ?
C33 H33C 0.9426 . ?
C25 C26 1.390(6) . ?
C25 C29 1.421(6) . ?
C25 C24 1.498(7) . ?
C8 N9 1.460(7) . ?
C8 C7 1.503(8) . ?
C8 H8A 0.9750 . ?
C8 H8B 0.9750 . ?
C11 C30 1.411(7) . ?
C14 C13 1.378(7) . ?
C14 C15 1.388(7) . ?
C14 H14A 0.8990 . ?
C15 C30 1.420(6) . ?
C15 C16 1.499(7) . ?
N9 C32 1.464(7) . ?
C2 C1 1.504(6) . ?
C2 H2A 0.9929 . ?
C2 H2B 0.9929 . ?
C16 H16A 1.0293 . ?
C16 H16B 1.0293 . ?
C21 C22 1.500(8) . ?
C21 H21A 0.9371 . ?
C21 H21B 0.9371 . ?
C19 C18 1.514(8) . ?
C19 H19A 1.0276 . ?
C19 H19B 1.0276 . ?
C18 H18A 0.9483 . ?
C18 H18B 0.9483 . ?
C1 C28 1.391(7) . ?
C1 C29 1.405(6) . ?
C5 H5A 0.9925 . ?
C5 H5B 0.9925 . ?
C22 N23 1.479(6) . ?
C22 H22A 0.9627 . ?
C22 H22B 0.9627 . ?
N23 C34 1.468(7) . ?
N23 C24 1.482(6) . ?
C24 H24A 0.8858 . ?
C24 H24B 0.8858 . ?
C7 H7A 0.9987 . ?
C7 H7B 0.9987 . ?
C34 H34A 1.0070 . ?
C34 H34B 1.0070 . ?
C34 H34C 1.0070 . ?
C26 C27 1.375(7) . ?
C26 H26A 0.9104 . ?
C27 C28 1.379(7) . ?
C27 Cl1 1.756(5) . ?
C28 H28A 0.9297 . ?
C32 H32A 0.9421 . ?
C32 H32B 0.9421 . ?
C32 H32C 0.9421 . ?
C31 H31A 0.9891 . ?
C31 H31B 0.9891 . ?
C31 H31C 0.9891 . ?
O3 H30 0.94(3) . ?
O3 H31 0.95(3) . ?
O4 H40 0.95(3) . ?
O4 H41 0.95(3) . ?
